data_4105832
loop_
_publ_author_name
'Alexander H\"ubner'
'Zheng-Wang Qu'
'Ulli Englert'
'Michael Bolte'
'Hans-Wolfram Lerner'
'Max C. Holthausen'
'Matthias Wagner'

_publ_contact_author
;
      Dr. Michael Bolte
      Institut f\"ur Anorganische Chemie
      J. W. Goethe-Universit\"at
      Max-von-Laue-Str. 7 
      60438 Frankfurt/Main
      Germany
;
_publ_contact_author_email bolte@chemie.uni-frankfurt.de
_publ_contact_author_fax '49 69 798 29239'
_publ_contact_author_phone '49 69 798 29136'
_publ_section_title
;
 Main-Chain Boron-Containing Oligophenylenes via Ring-Opening
 Polymerization of 9-H-9-Borafluorene
;
_journal_name_full 'Journal of the American Chemical Society'
_journal_page_first 4596
_journal_page_last 4609
_journal_paper_doi 10.1021/ja110947k
_journal_volume 133
_journal_year 2011
_chemical_formula_moiety '2(C60 H44.25 B4.75), C6 H14'
_chemical_formula_sum 'C63 H51.25 B4.75'
_chemical_formula_weight 859.64
_chemical_name_systematic ?
_space_group_IT_number 2
_symmetry_cell_setting triclinic
_symmetry_space_group_name_Hall '-P 1'
_symmetry_space_group_name_H-M 'P -1'
_atom_sites_solution_hydrogens geom
_atom_sites_solution_primary direct
_atom_sites_solution_secondary difmap
_audit_creation_method SHELXL-97
_cell_angle_alpha 84.743(2)
_cell_angle_beta 78.4040(10)
_cell_angle_gamma 78.5240(10)
_cell_formula_units_Z 2
_cell_length_a 12.8597(7)
_cell_length_b 13.1616(7)
_cell_length_c 14.4382(8)
_cell_measurement_reflns_used 3128
_cell_measurement_temperature 100(2)
_cell_measurement_theta_max 24.5
_cell_measurement_theta_min 2.5
_cell_volume 2342.6(2)
_computing_cell_refinement 'SAINT (Bruker, 2001)'
_computing_data_collection 'SMART (Bruker, 2001)'
_computing_data_reduction 'SAINT (Bruker, 2001)'
_computing_molecular_graphics 'XP (Sheldrick, 2008)'
_computing_structure_refinement 'SHELXL-97 (Sheldrick, 1997)'
_computing_structure_solution 'SHELXS-97 (Sheldrick, 1990)'
_diffrn_ambient_temperature 100(2)
_diffrn_measured_fraction_theta_full 1.000
_diffrn_measured_fraction_theta_max 0.998
_diffrn_measurement_device_type 'CCD area detector'
_diffrn_measurement_method \w
_diffrn_radiation_monochromator graphite
_diffrn_radiation_source 'fine-focus sealed tube'
_diffrn_radiation_type MoK\a
_diffrn_radiation_wavelength 0.71073
_diffrn_reflns_av_R_equivalents 0.0856
_diffrn_reflns_av_sigmaI/netI 0.0654
_diffrn_reflns_limit_h_max 15
_diffrn_reflns_limit_h_min -15
_diffrn_reflns_limit_k_max 16
_diffrn_reflns_limit_k_min -16
_diffrn_reflns_limit_l_max 17
_diffrn_reflns_limit_l_min -17
_diffrn_reflns_number 47765
_diffrn_reflns_theta_full 25.00
_diffrn_reflns_theta_max 25.83
_diffrn_reflns_theta_min 1.58
_diffrn_standards_number 0
_exptl_absorpt_coefficient_mu 0.067
_exptl_absorpt_correction_type none
_exptl_crystal_colour yellow
_exptl_crystal_density_diffrn 1.219
_exptl_crystal_description plate
_exptl_crystal_F_000 906
_exptl_crystal_size_max 0.27
_exptl_crystal_size_mid 0.17
_exptl_crystal_size_min 0.06
_refine_diff_density_max 0.411
_refine_diff_density_min -0.248
_refine_diff_density_rms 0.046
_refine_ls_extinction_method none
_refine_ls_goodness_of_fit_ref 1.083
_refine_ls_hydrogen_treatment mixed
_refine_ls_matrix_type full
_refine_ls_number_parameters 636
_refine_ls_number_reflns 9019
_refine_ls_number_restraints 60
_refine_ls_restrained_S_all 1.083
_refine_ls_R_factor_all 0.1140
_refine_ls_R_factor_gt 0.0715
_refine_ls_shift/su_max 0.000
_refine_ls_shift/su_mean 0.000
_refine_ls_structure_factor_coef Fsqd
_refine_ls_weighting_details 'calc w=1/[\s^2^(Fo^2^)+(0.0566P)^2^+1.7945P] where P=(Fo^2^+2Fc^2^)/3'
_refine_ls_weighting_scheme calc
_refine_ls_wR_factor_gt 0.1698
_refine_ls_wR_factor_ref 0.1914
_reflns_number_gt 5915
_reflns_number_total 9019
_reflns_threshold_expression I>2\s(I)
_cod_data_source_file ja110947k_si_001_5.cif
_cod_data_source_block 11_12_wa1120
_cod_database_code 4105832

loop_
_symmetry_equiv_pos_as_xyz
'x, y, z'
'-x, -y, -z'

loop_
_atom_site_label
_atom_site_type_symbol
_atom_site_fract_x
_atom_site_fract_y
_atom_site_fract_z
_atom_site_U_iso_or_equiv
_atom_site_adp_type
_atom_site_occupancy
_atom_site_symmetry_multiplicity
_atom_site_calc_flag
_atom_site_refinement_flags
_atom_site_disorder_assembly
_atom_site_disorder_group
B1 B 0.0569(4) 0.9316(4) 0.1406(4) 0.0344(11) Uani 0.75 1 d P A 1
H1A H 0.0119 0.9652 0.2026 0.041 Uiso 0.75 1 d PR A 1
H1 H 0.1413 0.9544 0.0830 0.046(11) Uiso 0.75 1 d PR A 1
B2 B 0.1851(3) 0.8474(3) 0.1036(2) 0.0350(8) Uani 1 1 d . . .
H2 H 0.1192 0.8417 0.1690 0.066(14) Uiso 0.75 1 d PR A 1
B3 B 0.1712(2) 0.6598(2) 0.2607(2) 0.0271(7) Uani 1 1 d . A .
H3 H 0.252(2) 0.659(2) 0.1980(19) 0.034(7) Uiso 1 1 d . . .
B4 B 0.2959(2) 0.5689(2) 0.2313(2) 0.0274(7) Uani 1 1 d . . .
H4 H 0.216(2) 0.576(2) 0.2973(18) 0.031(7) Uiso 1 1 d . . .
B5 B 0.3175(3) 0.3683(3) 0.3758(2) 0.0373(8) Uani 1 1 d . . .
C1 C -0.0367(3) 0.9156(3) 0.0940(3) 0.0376(9) Uani 0.75 1 d PD A 1
C2 C -0.0223(3) 0.8464(3) 0.0225(3) 0.0378(10) Uani 0.75 1 d PD A 1
C3 C -0.1131(3) 0.8364(3) -0.0138(3) 0.0446(10) Uani 0.75 1 d PD A 1
H3A H -0.1050 0.7897 -0.0623 0.053 Uiso 0.75 1 calc PR A 1
C4 C -0.2142(3) 0.8934(4) 0.0202(3) 0.0522(12) Uani 0.75 1 d PD A 1
H4A H -0.2744 0.8857 -0.0056 0.063 Uiso 0.75 1 calc PR A 1
C5 C -0.2287(3) 0.9614(4) 0.0909(3) 0.0515(12) Uani 0.75 1 d PD A 1
H5 H -0.2982 1.0001 0.1144 0.062 Uiso 0.75 1 calc PR A 1
C6 C -0.1399(4) 0.9717(8) 0.1268(6) 0.046(2) Uani 0.75 1 d PD A 1
H6 H -0.1492 1.0185 0.1754 0.055 Uiso 0.75 1 calc PR A 1
C1' C 0.0739(9) 0.8851(10) 0.1245(9) 0.0360(13) Uiso 0.25 1 d PD A 2
C2' C 0.0206(8) 0.8589(9) 0.0572(8) 0.0360(13) Uiso 0.25 1 d PD A 2
C3' C -0.0910(9) 0.8955(9) 0.0612(8) 0.0360(13) Uiso 0.25 1 d PD A 2
H3' H -0.1264 0.8753 0.0161 0.043 Uiso 0.25 1 calc PR A 2
C4' C -0.1497(13) 0.962(3) 0.132(2) 0.0360(13) Uiso 0.25 1 d PD A 2
H4' H -0.2249 0.9869 0.1356 0.043 Uiso 0.25 1 calc PR A 2
C5' C -0.0962(8) 0.9910(8) 0.1985(7) 0.0360(13) Uiso 0.25 1 d PD A 2
H5' H -0.1362 1.0333 0.2483 0.043 Uiso 0.25 1 calc PR A 2
C6' C 0.0175(8) 0.9578(9) 0.1916(8) 0.0360(13) Uiso 0.25 1 d PD A 2
H6' H 0.0548 0.9843 0.2318 0.043 Uiso 0.25 1 calc PR A 2
C11 C 0.1841(2) 0.7751(2) 0.0233(2) 0.0372(7) Uani 1 1 d . A .
C12 C 0.0882(2) 0.7821(2) -0.0120(2) 0.0366(7) Uani 1 1 d . . .
C13 C 0.0927(3) 0.7215(3) -0.0876(2) 0.0498(9) Uani 1 1 d . A .
H13 H 0.0303 0.7271 -0.1150 0.060 Uiso 1 1 calc R . .
C14 C 0.1850(3) 0.6538(3) -0.1235(2) 0.0575(10) Uani 1 1 d . . .
H14 H 0.1858 0.6136 -0.1752 0.069 Uiso 1 1 calc R A .
C15 C 0.2764(3) 0.6439(3) -0.0847(3) 0.0596(10) Uani 1 1 d . A .
H15 H 0.3397 0.5956 -0.1079 0.071 Uiso 1 1 calc R . .
C16 C 0.2744(3) 0.7043(3) -0.0129(2) 0.0462(8) Uani 1 1 d . . .
H16 H 0.3376 0.6976 0.0135 0.055 Uiso 1 1 calc R A .
C21 C 0.2919(2) 0.8535(2) 0.1408(2) 0.0315(6) Uani 1 1 d . A .
C22 C 0.3040(2) 0.8441(2) 0.2366(2) 0.0304(6) Uani 1 1 d . . .
C23 C 0.4038(2) 0.8531(2) 0.2578(2) 0.0376(7) Uani 1 1 d . A .
H23 H 0.4127 0.8454 0.3219 0.045 Uiso 1 1 calc R . .
C24 C 0.4887(2) 0.8727(2) 0.1885(2) 0.0400(7) Uani 1 1 d . . .
H24 H 0.5549 0.8790 0.2051 0.048 Uiso 1 1 calc R A .
C25 C 0.4777(2) 0.8832(2) 0.0942(2) 0.0411(7) Uani 1 1 d . A .
H25 H 0.5359 0.8971 0.0458 0.049 Uiso 1 1 calc R . .
C26 C 0.3806(2) 0.8732(2) 0.0719(2) 0.0396(7) Uani 1 1 d . . .
H26 H 0.3736 0.8800 0.0073 0.048 Uiso 1 1 calc R A .
C31 C 0.1546(2) 0.7501(2) 0.32938(19) 0.0290(6) Uani 1 1 d . . .
C32 C 0.2154(2) 0.8304(2) 0.31833(19) 0.0303(6) Uani 1 1 d . A .
C33 C 0.1941(2) 0.9028(2) 0.3879(2) 0.0390(7) Uani 1 1 d . . .
H33 H 0.2360 0.9558 0.3807 0.047 Uiso 1 1 calc R A .
C34 C 0.1133(3) 0.8991(3) 0.4671(2) 0.0452(8) Uani 1 1 d . A .
H34 H 0.0997 0.9497 0.5131 0.054 Uiso 1 1 calc R . .
C35 C 0.0525(2) 0.8218(2) 0.4789(2) 0.0422(8) Uani 1 1 d . . .
H35 H -0.0031 0.8186 0.5329 0.051 Uiso 1 1 calc R A .
C36 C 0.0738(2) 0.7487(2) 0.41095(19) 0.0346(7) Uani 1 1 d . A .
H36 H 0.0320 0.6955 0.4199 0.042 Uiso 1 1 calc R . .
C41 C 0.0767(2) 0.6325(2) 0.21786(18) 0.0267(6) Uani 1 1 d . . .
C42 C 0.0902(2) 0.5478(2) 0.16060(18) 0.0285(6) Uani 1 1 d . A .
C43 C -0.0026(2) 0.5285(2) 0.1319(2) 0.0362(7) Uani 1 1 d . . .
H43 H 0.0040 0.4709 0.0946 0.043 Uiso 1 1 calc R A .
C44 C -0.1023(2) 0.5910(3) 0.1565(2) 0.0398(8) Uani 1 1 d . A .
H44 H -0.1631 0.5752 0.1367 0.048 Uiso 1 1 calc R . .
C45 C -0.1153(2) 0.6759(2) 0.2094(2) 0.0352(7) Uani 1 1 d . . .
H45 H -0.1837 0.7200 0.2246 0.042 Uiso 1 1 calc R A .
C46 C -0.0261(2) 0.6954(2) 0.24000(19) 0.0307(6) Uani 1 1 d . A .
H46 H -0.0347 0.7534 0.2773 0.037 Uiso 1 1 calc R . .
C51 C 0.2921(2) 0.4878(2) 0.16014(18) 0.0279(6) Uani 1 1 d . A .
C52 C 0.1967(2) 0.4803(2) 0.12817(18) 0.0293(6) Uani 1 1 d . . .
C53 C 0.2053(2) 0.4046(2) 0.0628(2) 0.0372(7) Uani 1 1 d . A .
H53 H 0.1426 0.3985 0.0401 0.045 Uiso 1 1 calc R . .
C54 C 0.3007(3) 0.3392(2) 0.0304(2) 0.0403(7) Uani 1 1 d . . .
H54 H 0.3031 0.2895 -0.0140 0.048 Uiso 1 1 calc R A .
C55 C 0.3933(2) 0.3458(2) 0.0626(2) 0.0373(7) Uani 1 1 d . A .
H55 H 0.4595 0.3004 0.0410 0.045 Uiso 1 1 calc R . .
C56 C 0.3882(2) 0.4190(2) 0.12611(19) 0.0323(6) Uani 1 1 d . . .
H56 H 0.4521 0.4234 0.1479 0.039 Uiso 1 1 calc R A .
C61 C 0.4014(2) 0.5780(2) 0.26757(18) 0.0282(6) Uani 1 1 d . . .
C62 C 0.4095(2) 0.5738(2) 0.36410(19) 0.0295(6) Uani 1 1 d . . .
C63 C 0.5031(2) 0.5932(2) 0.3886(2) 0.0347(7) Uani 1 1 d . . .
H63 H 0.5066 0.5938 0.4536 0.042 Uiso 1 1 calc R . .
C64 C 0.5908(2) 0.6116(2) 0.3206(2) 0.0382(7) Uani 1 1 d . . .
H64 H 0.6543 0.6232 0.3388 0.046 Uiso 1 1 calc R . .
C65 C 0.5849(2) 0.6129(2) 0.2261(2) 0.0363(7) Uani 1 1 d . . .
H65 H 0.6450 0.6242 0.1787 0.044 Uiso 1 1 calc R . .
C66 C 0.4912(2) 0.5977(2) 0.2006(2) 0.0322(6) Uani 1 1 d . . .
H66 H 0.4877 0.6008 0.1353 0.039 Uiso 1 1 calc R . .
C71 C 0.2759(2) 0.4597(2) 0.44451(19) 0.0320(7) Uani 1 1 d . . .
C72 C 0.3206(2) 0.5498(2) 0.44169(19) 0.0313(6) Uani 1 1 d . . .
C73 C 0.2815(2) 0.6189(2) 0.5135(2) 0.0374(7) Uani 1 1 d . . .
H73 H 0.3116 0.6796 0.5115 0.045 Uiso 1 1 calc R . .
C74 C 0.1991(2) 0.6005(3) 0.5883(2) 0.0443(8) Uani 1 1 d . . .
H74 H 0.1743 0.6478 0.6374 0.053 Uiso 1 1 calc R . .
C75 C 0.1535(2) 0.5140(3) 0.5909(2) 0.0418(8) Uani 1 1 d . . .
H75 H 0.0969 0.5015 0.6415 0.050 Uiso 1 1 calc R . .
C76 C 0.1904(2) 0.4454(2) 0.5197(2) 0.0391(7) Uani 1 1 d . . .
H76 H 0.1572 0.3867 0.5214 0.047 Uiso 1 1 calc R . .
C81 C 0.2432(3) 0.3062(2) 0.3371(2) 0.0408(7) Uani 1 1 d . . .
C82 C 0.3092(3) 0.2191(2) 0.2905(2) 0.0401(7) Uani 1 1 d . . .
C83 C 0.2656(3) 0.1522(3) 0.2486(2) 0.0543(9) Uani 1 1 d . . .
H83 H 0.3106 0.0935 0.2185 0.065 Uiso 1 1 calc R . .
C84 C 0.1553(3) 0.1712(3) 0.2507(3) 0.0607(10) Uani 1 1 d . . .
H84 H 0.1247 0.1250 0.2222 0.073 Uiso 1 1 calc R . .
C85 C 0.0897(3) 0.2561(3) 0.2936(2) 0.0586(10) Uani 1 1 d . . .
H85 H 0.0144 0.2686 0.2934 0.070 Uiso 1 1 calc R . .
C86 C 0.1329(3) 0.3248(3) 0.3379(2) 0.0525(9) Uani 1 1 d . . .
H86 H 0.0871 0.3831 0.3679 0.063 Uiso 1 1 calc R . .
C91 C 0.4331(3) 0.3059(2) 0.3398(2) 0.0421(8) Uani 1 1 d . . .
C92 C 0.4229(3) 0.2171(2) 0.2928(2) 0.0438(8) Uani 1 1 d . . .
C93 C 0.5115(3) 0.1463(3) 0.2584(3) 0.0573(9) Uani 1 1 d . . .
H93 H 0.5043 0.0878 0.2278 0.069 Uiso 1 1 calc R . .
C94 C 0.6134(3) 0.1608(3) 0.2686(3) 0.0627(10) Uani 1 1 d . . .
H94 H 0.6756 0.1122 0.2435 0.075 Uiso 1 1 calc R . .
C95 C 0.6257(3) 0.2421(3) 0.3131(2) 0.0527(9) Uani 1 1 d . . .
H95 H 0.6957 0.2488 0.3208 0.063 Uiso 1 1 calc R . .
C96 C 0.5355(3) 0.3169(2) 0.3482(2) 0.0466(8) Uani 1 1 d . . .
H96 H 0.5447 0.3752 0.3778 0.056 Uiso 1 1 calc R . .
C101 C 0.7384(3) 0.8815(2) 0.4344(2) 0.066(3) Uiso 0.50 1 d PR B 1
H10A H 0.7733 0.8249 0.3927 0.099 Uiso 0.50 1 calc PR C 1
H10B H 0.7545 0.8628 0.4979 0.099 Uiso 0.50 1 calc PR D 1
H10C H 0.7656 0.9449 0.4093 0.099 Uiso 0.50 1 calc PR E 1
C102 C 0.6212(6) 0.8994(6) 0.4393(5) 0.0572(19) Uiso 0.50 1 d P B 1
H10G H 0.5939 0.8361 0.4675 0.069 Uiso 0.50 1 calc PR B 1
H10H H 0.6061 0.9115 0.3743 0.069 Uiso 0.50 1 calc PR B 1
C103 C 0.5604(6) 0.9913(6) 0.4973(5) 0.0525(18) Uiso 0.50 1 d P . 1
H10I H 0.5759 0.9794 0.5622 0.063 Uiso 0.50 1 calc PR . 1
H10J H 0.5871 1.0547 0.4687 0.063 Uiso 0.50 1 calc PR . 1
C111 C 0.7262(8) 0.8561(8) 0.4113(7) 0.085(3) Uiso 0.50 1 d P F 2
H11A H 0.8021 0.8554 0.4131 0.127 Uiso 0.50 1 calc PR F 2
H11B H 0.7153 0.8678 0.3456 0.127 Uiso 0.50 1 calc PR F 2
H11C H 0.7073 0.7894 0.4372 0.127 Uiso 0.50 1 calc PR F 2
C112 C 0.6532(6) 0.9449(6) 0.4715(6) 0.063(2) Uiso 0.50 1 d P F 2
H10K H 0.6661 0.9330 0.5373 0.075 Uiso 0.50 1 calc PR F 2
H10L H 0.6750 1.0116 0.4461 0.075 Uiso 0.50 1 calc PR F 2
C113 C 0.5355(6) 0.9544(6) 0.4733(6) 0.0558(19) Uiso 0.50 1 d P . 2
H10M H 0.5126 0.8895 0.5027 0.067 Uiso 0.50 1 calc PR . 2
H10N H 0.5232 0.9615 0.4073 0.067 Uiso 0.50 1 calc PR . 2

loop_
_atom_site_aniso_label
_atom_site_aniso_U_11
_atom_site_aniso_U_22
_atom_site_aniso_U_33
_atom_site_aniso_U_23
_atom_site_aniso_U_13
_atom_site_aniso_U_12
B1 0.025(2) 0.044(3) 0.035(3) 0.002(2) -0.006(2) -0.009(2)
B2 0.0313(18) 0.048(2) 0.0285(18) 0.0107(15) -0.0061(14) -0.0180(15)
B3 0.0190(15) 0.0374(17) 0.0243(16) 0.0051(13) -0.0044(13) -0.0061(13)
B4 0.0213(16) 0.0366(17) 0.0225(16) 0.0050(13) -0.0008(13) -0.0071(13)
B5 0.038(2) 0.0370(19) 0.0353(19) 0.0135(15) -0.0096(16) -0.0077(15)
C1 0.037(2) 0.039(2) 0.040(2) 0.0112(19) -0.010(2) -0.0176(19)
C2 0.037(2) 0.041(2) 0.039(2) 0.0168(19) -0.014(2) -0.0190(19)
C3 0.044(3) 0.050(3) 0.047(3) 0.005(2) -0.017(2) -0.020(2)
C4 0.031(2) 0.065(3) 0.064(3) 0.010(3) -0.018(2) -0.014(2)
C5 0.035(2) 0.059(3) 0.062(3) 0.005(2) -0.013(2) -0.010(2)
C6 0.024(2) 0.056(4) 0.057(3) 0.013(3) -0.009(2) -0.012(2)
C11 0.0441(19) 0.0422(17) 0.0301(16) 0.0121(13) -0.0113(14) -0.0211(15)
C12 0.0417(18) 0.0423(17) 0.0274(15) 0.0118(13) -0.0045(13) -0.0194(14)
C13 0.057(2) 0.061(2) 0.043(2) 0.0156(17) -0.0238(17) -0.0334(18)
C14 0.083(3) 0.061(2) 0.0336(19) -0.0090(17) 0.0030(19) -0.035(2)
C15 0.049(2) 0.052(2) 0.067(3) -0.0005(19) 0.0176(19) -0.0131(17)
C16 0.0368(19) 0.050(2) 0.055(2) 0.0145(17) -0.0133(16) -0.0169(15)
C21 0.0247(15) 0.0370(16) 0.0347(16) 0.0022(13) -0.0067(12) -0.0111(12)
C22 0.0276(15) 0.0290(14) 0.0365(16) -0.0005(12) -0.0099(13) -0.0068(11)
C23 0.0323(17) 0.0417(17) 0.0439(18) 0.0004(14) -0.0148(14) -0.0120(13)
C24 0.0255(16) 0.0457(18) 0.054(2) -0.0008(15) -0.0133(15) -0.0133(13)
C25 0.0288(16) 0.0453(18) 0.050(2) 0.0017(15) -0.0023(14) -0.0166(14)
C26 0.0340(17) 0.0516(19) 0.0357(17) 0.0014(14) -0.0056(14) -0.0161(14)
C31 0.0211(14) 0.0391(16) 0.0268(15) 0.0041(12) -0.0099(12) -0.0027(12)
C32 0.0286(15) 0.0355(15) 0.0282(15) 0.0024(12) -0.0119(12) -0.0047(12)
C33 0.0388(18) 0.0418(17) 0.0389(18) -0.0046(14) -0.0111(14) -0.0079(14)
C34 0.050(2) 0.0474(19) 0.0371(18) -0.0110(15) -0.0103(16) 0.0012(16)
C35 0.0368(18) 0.051(2) 0.0331(17) -0.0022(15) -0.0032(14) 0.0011(15)
C36 0.0267(15) 0.0455(17) 0.0294(16) 0.0014(13) -0.0037(12) -0.0048(13)
C41 0.0189(14) 0.0378(15) 0.0240(14) 0.0079(12) -0.0058(11) -0.0090(11)
C42 0.0249(14) 0.0425(16) 0.0198(13) 0.0103(12) -0.0075(11) -0.0121(12)
C43 0.0321(17) 0.0539(19) 0.0276(15) -0.0002(13) -0.0095(13) -0.0169(14)
C44 0.0233(15) 0.066(2) 0.0360(17) 0.0097(15) -0.0145(13) -0.0182(14)
C45 0.0224(15) 0.0472(18) 0.0358(16) 0.0124(14) -0.0088(13) -0.0092(13)
C46 0.0241(15) 0.0410(16) 0.0276(15) 0.0077(12) -0.0072(12) -0.0092(12)
C51 0.0281(15) 0.0353(15) 0.0200(13) 0.0067(11) -0.0049(11) -0.0083(12)
C52 0.0317(15) 0.0389(16) 0.0194(13) 0.0054(12) -0.0050(12) -0.0142(12)
C53 0.0383(18) 0.0483(18) 0.0286(16) 0.0015(13) -0.0102(13) -0.0142(14)
C54 0.049(2) 0.0459(18) 0.0278(16) -0.0065(13) -0.0074(14) -0.0120(15)
C55 0.0392(18) 0.0408(17) 0.0293(16) -0.0013(13) -0.0011(13) -0.0065(13)
C56 0.0275(15) 0.0425(17) 0.0257(15) 0.0045(13) -0.0049(12) -0.0066(13)
C61 0.0232(14) 0.0344(15) 0.0264(14) 0.0009(12) -0.0056(12) -0.0043(11)
C62 0.0265(15) 0.0325(15) 0.0303(15) 0.0014(12) -0.0085(12) -0.0056(12)
C63 0.0319(16) 0.0452(17) 0.0301(16) 0.0057(13) -0.0140(13) -0.0098(13)
C64 0.0260(16) 0.0474(18) 0.0450(19) 0.0071(14) -0.0169(14) -0.0100(13)
C65 0.0202(15) 0.0487(18) 0.0384(17) 0.0056(14) -0.0041(13) -0.0076(13)
C66 0.0230(15) 0.0426(17) 0.0301(15) 0.0023(13) -0.0055(12) -0.0052(12)
C71 0.0235(15) 0.0419(17) 0.0295(15) 0.0098(12) -0.0085(12) -0.0054(12)
C72 0.0263(15) 0.0420(16) 0.0261(15) 0.0022(12) -0.0104(12) -0.0042(12)
C73 0.0346(17) 0.0500(18) 0.0297(16) 0.0014(14) -0.0133(13) -0.0069(14)
C74 0.0405(18) 0.061(2) 0.0266(16) 0.0000(15) -0.0111(14) 0.0051(16)
C75 0.0305(17) 0.060(2) 0.0296(17) 0.0134(15) -0.0045(13) -0.0028(15)
C76 0.0246(15) 0.0476(18) 0.0410(18) 0.0138(15) -0.0048(13) -0.0056(13)
C81 0.0460(19) 0.0442(18) 0.0318(16) 0.0105(14) -0.0060(14) -0.0144(15)
C82 0.051(2) 0.0399(17) 0.0311(16) 0.0076(13) -0.0070(14) -0.0178(15)
C83 0.073(3) 0.055(2) 0.043(2) 0.0051(16) -0.0127(18) -0.0335(19)
C84 0.076(3) 0.074(3) 0.044(2) 0.0104(19) -0.014(2) -0.045(2)
C85 0.050(2) 0.091(3) 0.046(2) 0.022(2) -0.0180(18) -0.038(2)
C86 0.046(2) 0.069(2) 0.0402(19) 0.0167(17) -0.0056(16) -0.0150(17)
C91 0.0446(19) 0.0445(18) 0.0355(17) 0.0037(14) -0.0074(14) -0.0074(14)
C92 0.052(2) 0.0422(18) 0.0360(18) 0.0038(14) -0.0070(15) -0.0102(15)
C93 0.066(3) 0.055(2) 0.053(2) -0.0057(18) -0.0124(19) -0.0134(19)
C94 0.049(2) 0.076(3) 0.063(3) -0.013(2) -0.0123(19) -0.0056(19)
C95 0.042(2) 0.064(2) 0.050(2) -0.0099(18) -0.0077(17) -0.0040(17)
C96 0.052(2) 0.050(2) 0.0410(19) 0.0026(15) -0.0181(16) -0.0103(16)

loop_
_atom_type_symbol
_atom_type_description
_atom_type_scat_dispersion_real
_atom_type_scat_dispersion_imag
_atom_type_scat_source
C C 0.0033 0.0016 'International Tables Vol C Tables 4.2.6.8 and 6.1.1.4'
H H 0.0000 0.0000 'International Tables Vol C Tables 4.2.6.8 and 6.1.1.4'
B B 0.0013 0.0007 'International Tables Vol C Tables 4.2.6.8 and 6.1.1.4'

loop_
_geom_angle_atom_site_label_1
_geom_angle_atom_site_label_2
_geom_angle_atom_site_label_3
_geom_angle
_geom_angle_site_symmetry_1
_geom_angle_site_symmetry_3
C1 B1 B2 115.7(4) . .
C1 B1 H1A 99.4 . .
B2 B1 H1A 137.9 . .
C1 B1 H1 115.9 . .
H1A B1 H1 131.3 . .
C1 B1 H2 114.6 . .
H1A B1 H2 106.0 . .
H1 B1 H2 89.3 . .
C1' B2 C11 97.3(5) . .
C1' B2 C21 139.7(5) . .
C11 B2 C21 122.9(3) . .
C11 B2 B1 113.3(3) . .
C21 B2 B1 123.5(3) . .
C11 B2 H1 112.8 . .
C21 B2 H1 103.2 . .
C11 B2 H2 114.0 . .
C21 B2 H2 106.8 . .
H1 B2 H2 92.5 . .
C31 B3 C41 123.4(2) . .
C31 B3 B4 123.8(2) . .
C41 B3 B4 112.6(2) . .
C31 B3 H3 112.3(12) . .
C41 B3 H3 109.6(12) . .
C31 B3 H4 110.1(12) . .
C41 B3 H4 106.1(12) . .
H3 B3 H4 90.2(17) . .
C51 B4 C61 123.8(2) . .
C51 B4 B3 113.8(2) . .
C61 B4 B3 122.2(2) . .
C51 B4 H3 106.7(12) . .
C61 B4 H3 109.9(12) . .
C51 B4 H4 111.3(12) . .
C61 B4 H4 111.5(12) . .
H3 B4 H4 87.6(16) . .
C91 B5 C71 131.9(3) . .
C91 B5 C81 102.4(3) . .
C71 B5 C81 125.2(3) . .
C6 C1 C2 119.2(4) . .
C6 C1 B1 117.9(4) . .
C2 C1 B1 122.8(4) . .
C1 C2 C3 118.3(4) . .
C1 C2 C12 120.2(3) . .
C3 C2 C12 121.5(4) . .
C4 C3 C2 121.0(4) . .
C4 C3 H3A 119.5 . .
C2 C3 H3A 119.5 . .
C5 C4 C3 120.9(4) . .
C5 C4 H4A 119.6 . .
C3 C4 H4A 119.6 . .
C4 C5 C6 118.4(4) . .
C4 C5 H5 120.8 . .
C6 C5 H5 120.8 . .
C5 C6 C1 122.2(5) . .
C5 C6 H6 118.9 . .
C1 C6 H6 118.9 . .
C2' C1' B2 112.0(8) . .
C2' C1' C6' 119.2(8) . .
B2 C1' C6' 127.8(9) . .
C2' C1' H1 109.7 . .
B2 C1' H1 61.9 . .
C6' C1' H1 90.5 . .
C2' C1' H2 132.6 . .
B2 C1' H2 53.8 . .
C6' C1' H2 95.1 . .
H1 C1' H2 101.0 . .
C1' C2' C3' 121.2(8) . .
C1' C2' C12 115.0(8) . .
C3' C2' C12 123.5(8) . .
C2' C3' C4' 119.8(8) . .
C2' C3' H3' 120.1 . .
C4' C3' H3' 120.1 . .
C5' C4' C3' 119.4(9) . .
C5' C4' H4' 120.3 . .
C3' C4' H4' 120.3 . .
C4' C5' C6' 120.7(8) . .
C4' C5' H1A 128.1 . .
C4' C5' H5' 119.6 . .
C6' C5' H5' 119.6 . .
H1A C5' H5' 112.3 . .
C1' C6' C5' 119.2(8) . .
C1' C6' H1A 165.5 . .
C5' C6' H1A 70.8 . .
C1' C6' H6' 120.4 . .
C5' C6' H6' 120.4 . .
H1A C6' H6' 50.9 . .
C16 C11 C12 119.3(3) . .
C16 C11 B2 121.6(3) . .
C12 C11 B2 119.1(3) . .
C13 C12 C11 117.3(3) . .
C13 C12 C2' 147.5(5) . .
C11 C12 C2' 95.3(5) . .
C13 C12 C2 114.3(3) . .
C11 C12 C2 128.4(3) . .
C14 C13 C12 121.7(3) . .
C14 C13 H13 119.2 . .
C12 C13 H13 119.2 . .
C13 C14 C15 120.2(3) . .
C13 C14 H14 119.9 . .
C15 C14 H14 119.9 . .
C16 C15 C14 118.9(3) . .
C16 C15 H15 120.5 . .
C14 C15 H15 120.5 . .
C15 C16 C11 122.5(3) . .
C15 C16 H16 118.8 . .
C11 C16 H16 118.8 . .
C26 C21 C22 117.7(2) . .
C26 C21 B2 116.5(2) . .
C22 C21 B2 125.8(2) . .
C23 C22 C21 118.7(3) . .
C23 C22 C32 117.0(2) . .
C21 C22 C32 124.2(2) . .
C24 C23 C22 122.0(3) . .
C24 C23 H23 119.0 . .
C22 C23 H23 119.0 . .
C23 C24 C25 120.0(3) . .
C23 C24 H24 120.0 . .
C25 C24 H24 120.0 . .
C26 C25 C24 118.9(3) . .
C26 C25 H25 120.5 . .
C24 C25 H25 120.5 . .
C25 C26 C21 122.8(3) . .
C25 C26 H26 118.6 . .
C21 C26 H26 118.6 . .
C36 C31 C32 117.1(3) . .
C36 C31 B3 116.7(2) . .
C32 C31 B3 126.1(2) . .
C33 C32 C31 119.5(3) . .
C33 C32 C22 115.9(2) . .
C31 C32 C22 124.6(2) . .
C34 C33 C32 121.7(3) . .
C34 C33 H33 119.2 . .
C32 C33 H33 119.2 . .
C35 C34 C33 119.7(3) . .
C35 C34 H34 120.1 . .
C33 C34 H34 120.1 . .
C34 C35 C36 119.1(3) . .
C34 C35 H35 120.4 . .
C36 C35 H35 120.4 . .
C35 C36 C31 122.8(3) . .
C35 C36 H36 118.6 . .
C31 C36 H36 118.6 . .
C46 C41 C42 118.9(2) . .
C46 C41 B3 117.7(2) . .
C42 C41 B3 123.4(2) . .
C41 C42 C43 117.5(3) . .
C41 C42 C52 123.2(2) . .
C43 C42 C52 119.3(3) . .
C44 C43 C42 121.8(3) . .
C44 C43 H43 119.1 . .
C42 C43 H43 119.1 . .
C45 C44 C43 121.1(3) . .
C45 C44 H44 119.5 . .
C43 C44 H44 119.5 . .
C44 C45 C46 118.3(3) . .
C44 C45 H45 120.8 . .
C46 C45 H45 120.8 . .
C45 C46 C41 122.4(3) . .
C45 C46 H46 118.8 . .
C41 C46 H46 118.8 . .
C56 C51 C52 118.5(3) . .
C56 C51 B4 118.3(2) . .
C52 C51 B4 123.2(2) . .
C53 C52 C51 117.2(3) . .
C53 C52 C42 119.6(2) . .
C51 C52 C42 123.2(2) . .
C54 C53 C52 122.7(3) . .
C54 C53 H53 118.6 . .
C52 C53 H53 118.6 . .
C53 C54 C55 120.0(3) . .
C53 C54 H54 120.0 . .
C55 C54 H54 120.0 . .
C56 C55 C54 118.9(3) . .
C56 C55 H55 120.5 . .
C54 C55 H55 120.5 . .
C55 C56 C51 122.6(3) . .
C55 C56 H56 118.7 . .
C51 C56 H56 118.7 . .
C66 C61 C62 117.2(2) . .
C66 C61 B4 118.4(2) . .
C62 C61 B4 124.3(2) . .
C63 C62 C61 119.5(2) . .
C63 C62 C72 118.3(2) . .
C61 C62 C72 122.2(2) . .
C64 C63 C62 121.7(3) . .
C64 C63 H63 119.1 . .
C62 C63 H63 119.1 . .
C65 C64 C63 119.3(3) . .
C65 C64 H64 120.4 . .
C63 C64 H64 120.4 . .
C64 C65 C66 119.8(3) . .
C64 C65 H65 120.1 . .
C66 C65 H65 120.1 . .
C65 C66 C61 122.4(3) . .
C65 C66 H66 118.8 . .
C61 C66 H66 118.8 . .
C76 C71 C72 117.8(3) . .
C76 C71 B5 115.8(3) . .
C72 C71 B5 126.3(3) . .
C73 C72 C71 119.4(3) . .
C73 C72 C62 118.4(3) . .
C71 C72 C62 122.2(2) . .
C72 C73 C74 121.1(3) . .
C72 C73 H73 119.4 . .
C74 C73 H73 119.4 . .
C75 C74 C73 120.0(3) . .
C75 C74 H74 120.0 . .
C73 C74 H74 120.0 . .
C74 C75 C76 119.7(3) . .
C74 C75 H75 120.2 . .
C76 C75 H75 120.2 . .
C75 C76 C71 122.0(3) . .
C75 C76 H76 119.0 . .
C71 C76 H76 119.0 . .
C86 C81 C82 118.8(3) . .
C86 C81 B5 132.3(3) . .
C82 C81 B5 108.8(3) . .
C83 C82 C81 121.3(3) . .
C83 C82 C92 128.5(3) . .
C81 C82 C92 110.2(3) . .
C82 C83 C84 119.2(4) . .
C82 C83 H83 120.4 . .
C84 C83 H83 120.4 . .
C85 C84 C83 120.8(3) . .
C85 C84 H84 119.6 . .
C83 C84 H84 119.6 . .
C84 C85 C86 120.7(3) . .
C84 C85 H85 119.7 . .
C86 C85 H85 119.7 . .
C81 C86 C85 119.2(4) . .
C81 C86 H86 120.4 . .
C85 C86 H86 120.4 . .
C96 C91 C92 118.0(3) . .
C96 C91 B5 133.4(3) . .
C92 C91 B5 108.5(3) . .
C93 C92 C91 120.8(3) . .
C93 C92 C82 129.2(3) . .
C91 C92 C82 110.0(3) . .
C92 C93 C94 119.0(3) . .
C92 C93 H93 120.5 . .
C94 C93 H93 120.5 . .
C95 C94 C93 121.7(4) . .
C95 C94 H94 119.1 . .
C93 C94 H94 119.1 . .
C94 C95 C96 120.2(3) . .
C94 C95 H95 119.9 . .
C96 C95 H95 119.9 . .
C91 C96 C95 120.2(3) . .
C91 C96 H96 119.9 . .
C95 C96 H96 119.9 . .
C102 C101 H10A 109.5 . .
C102 C101 H10B 109.5 . .
H10A C101 H10B 109.5 . .
C102 C101 H10C 109.5 . .
H10A C101 H10C 109.5 . .
H10B C101 H10C 109.5 . .
C101 C102 C103 113.4(6) . .
C101 C102 H10G 108.9 . .
C103 C102 H10G 108.9 . .
C101 C102 H10H 108.9 . .
C103 C102 H10H 108.9 . .
H10G C102 H10H 107.7 . .
C103 C103 C102 113.1(9) 2_676 .
C103 C103 H10I 109.0 2_676 .
C102 C103 H10I 109.0 . .
C103 C103 H10J 109.0 2_676 .
C102 C103 H10J 109.0 . .
H10I C103 H10J 107.8 . .
C112 C111 H11A 109.5 . .
C112 C111 H11B 109.5 . .
H11A C111 H11B 109.5 . .
C112 C111 H11C 109.5 . .
H11A C111 H11C 109.5 . .
H11B C111 H11C 109.5 . .
C113 C112 C111 114.4(7) . .
C113 C112 H10K 108.7 . .
C111 C112 H10K 108.7 . .
C113 C112 H10L 108.7 . .
C111 C112 H10L 108.7 . .
H10K C112 H10L 107.6 . .
C112 C113 C113 114.4(9) . 2_676
C112 C113 H10M 108.7 . .
C113 C113 H10M 108.7 2_676 .
C112 C113 H10N 108.7 . .
C113 C113 H10N 108.7 2_676 .
H10M C113 H10N 107.6 . .

loop_
_geom_bond_atom_site_label_1
_geom_bond_atom_site_label_2
_geom_bond_distance
_geom_bond_site_symmetry_2
B1 C1 1.548(6) .
B1 B2 1.806(6) .
B1 H1A 1.0467 .
B1 H1 1.2970 .
B1 H2 1.3699 .
B2 C1' 1.398(12) .
B2 C11 1.570(5) .
B2 C21 1.590(4) .
B2 H1 1.4374 .
B2 H2 1.1431 .
B3 C31 1.572(4) .
B3 C41 1.582(4) .
B3 B4 1.800(4) .
B3 H3 1.23(3) .
B3 H4 1.26(3) .
B4 C51 1.561(4) .
B4 C61 1.579(4) .
B4 H3 1.30(3) .
B4 H4 1.25(3) .
B5 C91 1.560(5) .
B5 C71 1.571(5) .
B5 C81 1.581(5) .
C1 C6 1.397(7) .
C1 C2 1.399(5) .
C2 C3 1.405(5) .
C2 C12 1.516(5) .
C3 C4 1.385(5) .
C3 H3A 0.9500 .
C4 C5 1.379(6) .
C4 H4A 0.9500 .
C5 C6 1.380(6) .
C5 H5 0.9500 .
C6 H6 0.9500 .
C1' C2' 1.400(12) .
C1' C6' 1.412(11) .
C2' C3' 1.410(11) .
C2' C12 1.504(11) .
C3' C4' 1.408(13) .
C3' H3' 0.9500 .
C4' C5' 1.401(13) .
C4' H4' 0.9500 .
C5' C6' 1.427(11) .
C5' H5' 0.9500 .
C6' H1A 0.1874 .
C6' H6' 0.9500 .
C11 C16 1.381(4) .
C11 C12 1.410(4) .
C12 C13 1.395(4) .
C13 C14 1.374(5) .
C13 H13 0.9500 .
C14 C15 1.380(5) .
C14 H14 0.9500 .
C15 C16 1.357(5) .
C15 H15 0.9500 .
C16 H16 0.9500 .
C21 C26 1.404(4) .
C21 C22 1.413(4) .
C22 C23 1.408(4) .
C22 C32 1.491(4) .
C23 C24 1.372(4) .
C23 H23 0.9500 .
C24 C25 1.388(4) .
C24 H24 0.9500 .
C25 C26 1.384(4) .
C25 H25 0.9500 .
C26 H26 0.9500 .
C31 C36 1.406(4) .
C31 C32 1.415(4) .
C32 C33 1.397(4) .
C33 C34 1.387(4) .
C33 H33 0.9500 .
C34 C35 1.381(4) .
C34 H34 0.9500 .
C35 C36 1.386(4) .
C35 H35 0.9500 .
C36 H36 0.9500 .
C41 C46 1.407(4) .
C41 C42 1.411(4) .
C42 C43 1.414(4) .
C42 C52 1.490(4) .
C43 C44 1.377(4) .
C43 H43 0.9500 .
C44 C45 1.375(4) .
C44 H44 0.9500 .
C45 C46 1.385(4) .
C45 H45 0.9500 .
C46 H46 0.9500 .
C51 C56 1.407(4) .
C51 C52 1.418(4) .
C52 C53 1.408(4) .
C53 C54 1.373(4) .
C53 H53 0.9500 .
C54 C55 1.382(4) .
C54 H54 0.9500 .
C55 C56 1.374(4) .
C55 H55 0.9500 .
C56 H56 0.9500 .
C61 C66 1.400(4) .
C61 C62 1.414(4) .
C62 C63 1.396(4) .
C62 C72 1.492(4) .
C63 C64 1.383(4) .
C63 H63 0.9500 .
C64 C65 1.380(4) .
C64 H64 0.9500 .
C65 C66 1.384(4) .
C65 H65 0.9500 .
C66 H66 0.9500 .
C71 C76 1.410(4) .
C71 C72 1.412(4) .
C72 C73 1.391(4) .
C73 C74 1.394(4) .
C73 H73 0.9500 .
C74 C75 1.375(4) .
C74 H74 0.9500 .
C75 C76 1.378(4) .
C75 H75 0.9500 .
C76 H76 0.9500 .
C81 C86 1.388(4) .
C81 C82 1.419(4) .
C82 C83 1.374(4) .
C82 C92 1.465(4) .
C83 C84 1.385(5) .
C83 H83 0.9500 .
C84 C85 1.373(5) .
C84 H84 0.9500 .
C85 C86 1.408(5) .
C85 H85 0.9500 .
C86 H86 0.9500 .
C91 C96 1.383(4) .
C91 C92 1.443(4) .
C92 C93 1.359(5) .
C93 C94 1.400(5) .
C93 H93 0.9500 .
C94 C95 1.348(5) .
C94 H94 0.9500 .
C95 C96 1.405(4) .
C95 H95 0.9500 .
C96 H96 0.9500 .
C101 C102 1.466(8) .
C101 H10A 0.9800 .
C101 H10B 0.9800 .
C101 H10C 0.9800 .
C102 C103 1.523(11) .
C102 H10G 0.9900 .
C102 H10H 0.9900 .
C103 C103 1.510(15) 2_676
C103 H10I 0.9900 .
C103 H10J 0.9900 .
C111 C112 1.557(12) .
C111 H11A 0.9800 .
C111 H11B 0.9800 .
C111 H11C 0.9800 .
C112 C113 1.489(11) .
C112 H10K 0.9900 .
C112 H10L 0.9900 .
C113 C113 1.523(15) 2_676
C113 H10M 0.9900 .
C113 H10N 0.9900 .

loop_
_geom_torsion_atom_site_label_1
_geom_torsion_atom_site_label_2
_geom_torsion_atom_site_label_3
_geom_torsion_atom_site_label_4
_geom_torsion
_geom_torsion_site_symmetry_4
C1 B1 B2 C1' -27.7(18) .
C1 B1 B2 C11 4.1(4) .
C1 B1 B2 C21 178.2(3) .
C31 B3 B4 C51 -179.0(2) .
C41 B3 B4 C51 6.6(3) .
C31 B3 B4 C61 -4.2(4) .
C41 B3 B4 C61 -178.7(2) .
B2 B1 C1 C6 173.9(6) .
B2 B1 C1 C2 -4.8(5) .
C6 C1 C2 C3 0.1(8) .
B1 C1 C2 C3 178.8(4) .
C6 C1 C2 C12 -178.0(6) .
B1 C1 C2 C12 0.7(5) .
C1 C2 C3 C4 0.1(6) .
C12 C2 C3 C4 178.2(4) .
C2 C3 C4 C5 -0.4(7) .
C3 C4 C5 C6 0.4(8) .
C4 C5 C6 C1 -0.2(13) .
C2 C1 C6 C5 -0.1(13) .
B1 C1 C6 C5 -178.8(7) .
C11 B2 C1' C2' -10.9(11) .
C21 B2 C1' C2' 174.1(7) .
B1 B2 C1' C2' 140(3) .
C11 B2 C1' C6' -178.7(13) .
C21 B2 C1' C6' 6(2) .
B1 B2 C1' C6' -28.0(12) .
B2 C1' C2' C3' -175.6(10) .
C6' C1' C2' C3' -7(2) .
B2 C1' C2' C12 10.1(15) .
C6' C1' C2' C12 179.1(10) .
C1' C2' C3' C4' 2(3) .
C12 C2' C3' C4' 176(2) .
C2' C3' C4' C5' 0(4) .
C3' C4' C5' C6' 3(4) .
C2' C1' C6' C5' 9.3(19) .
B2 C1' C6' C5' 176.4(11) .
C4' C5' C6' C1' -8(3) .
C1' B2 C11 C16 -169.2(6) .
C21 B2 C11 C16 6.9(4) .
B1 B2 C11 C16 -179.0(3) .
C1' B2 C11 C12 10.2(7) .
C21 B2 C11 C12 -173.7(3) .
B1 B2 C11 C12 0.4(4) .
C16 C11 C12 C13 -4.7(4) .
B2 C11 C12 C13 175.9(3) .
C16 C11 C12 C2' 174.7(5) .
B2 C11 C12 C2' -4.8(6) .
C16 C11 C12 C2 174.1(3) .
B2 C11 C12 C2 -5.3(4) .
C1' C2' C12 C13 176.1(8) .
C3' C2' C12 C13 1.9(18) .
C1' C2' C12 C11 -2.8(11) .
C3' C2' C12 C11 -177.1(10) .
C1' C2' C12 C2 176.4(17) .
C3' C2' C12 C2 2.1(7) .
C1 C2 C12 C13 -176.0(3) .
C3 C2 C12 C13 5.9(5) .
C1 C2 C12 C11 5.1(5) .
C3 C2 C12 C11 -172.9(3) .
C1 C2 C12 C2' 4.1(9) .
C3 C2 C12 C2' -173.9(11) .
C11 C12 C13 C14 3.1(4) .
C2' C12 C13 C14 -175.7(9) .
C2 C12 C13 C14 -175.9(3) .
C12 C13 C14 C15 0.3(5) .
C13 C14 C15 C16 -2.0(5) .
C14 C15 C16 C11 0.3(5) .
C12 C11 C16 C15 3.1(5) .
B2 C11 C16 C15 -177.5(3) .
C1' B2 C21 C26 -133.2(10) .
C11 B2 C21 C26 52.7(4) .
B1 B2 C21 C26 -120.8(3) .
C1' B2 C21 C22 44.7(11) .
C11 B2 C21 C22 -129.4(3) .
B1 B2 C21 C22 57.0(4) .
C26 C21 C22 C23 -1.1(4) .
B2 C21 C22 C23 -178.9(3) .
C26 C21 C22 C32 175.7(3) .
B2 C21 C22 C32 -2.1(4) .
C21 C22 C23 C24 1.3(4) .
C32 C22 C23 C24 -175.7(3) .
C22 C23 C24 C25 -0.6(5) .
C23 C24 C25 C26 -0.3(5) .
C24 C25 C26 C21 0.5(5) .
C22 C21 C26 C25 0.3(4) .
B2 C21 C26 C25 178.3(3) .
C41 B3 C31 C36 54.2(3) .
B4 B3 C31 C36 -119.7(3) .
C41 B3 C31 C32 -128.0(3) .
B4 B3 C31 C32 58.2(4) .
C36 C31 C32 C33 0.7(4) .
B3 C31 C32 C33 -177.1(2) .
C36 C31 C32 C22 -179.9(2) .
B3 C31 C32 C22 2.2(4) .
C23 C22 C32 C33 51.8(3) .
C21 C22 C32 C33 -125.1(3) .
C23 C22 C32 C31 -127.6(3) .
C21 C22 C32 C31 55.5(4) .
C31 C32 C33 C34 -1.1(4) .
C22 C32 C33 C34 179.5(3) .
C32 C33 C34 C35 0.7(5) .
C33 C34 C35 C36 0.1(4) .
C34 C35 C36 C31 -0.5(4) .
C32 C31 C36 C35 0.1(4) .
B3 C31 C36 C35 178.1(3) .
C31 B3 C41 C46 2.6(4) .
B4 B3 C41 C46 177.0(2) .
C31 B3 C41 C42 -176.2(2) .
B4 B3 C41 C42 -1.8(3) .
C46 C41 C42 C43 -2.6(4) .
B3 C41 C42 C43 176.2(2) .
C46 C41 C42 C52 176.2(2) .
B3 C41 C42 C52 -5.0(4) .
C41 C42 C43 C44 1.5(4) .
C52 C42 C43 C44 -177.3(3) .
C42 C43 C44 C45 0.8(4) .
C43 C44 C45 C46 -2.0(4) .
C44 C45 C46 C41 0.8(4) .
C42 C41 C46 C45 1.5(4) .
B3 C41 C46 C45 -177.3(2) .
C61 B4 C51 C56 -0.2(4) .
B3 B4 C51 C56 174.5(2) .
C61 B4 C51 C52 179.9(2) .
B3 B4 C51 C52 -5.4(4) .
C56 C51 C52 C53 -0.9(4) .
B4 C51 C52 C53 179.0(2) .
C56 C51 C52 C42 179.0(2) .
B4 C51 C52 C42 -1.1(4) .
C41 C42 C52 C53 -173.0(2) .
C43 C42 C52 C53 5.8(4) .
C41 C42 C52 C51 7.1(4) .
C43 C42 C52 C51 -174.1(2) .
C51 C52 C53 C54 0.4(4) .
C42 C52 C53 C54 -179.5(3) .
C52 C53 C54 C55 0.4(5) .
C53 C54 C55 C56 -0.7(4) .
C54 C55 C56 C51 0.1(4) .
C52 C51 C56 C55 0.7(4) .
B4 C51 C56 C55 -179.3(3) .
C51 B4 C61 C66 58.7(4) .
B3 B4 C61 C66 -115.5(3) .
C51 B4 C61 C62 -125.2(3) .
B3 B4 C61 C62 60.5(4) .
C66 C61 C62 C63 2.5(4) .
B4 C61 C62 C63 -173.6(3) .
C66 C61 C62 C72 -177.8(3) .
B4 C61 C62 C72 6.1(4) .
C61 C62 C63 C64 -3.2(4) .
C72 C62 C63 C64 177.1(3) .
C62 C63 C64 C65 1.3(4) .
C63 C64 C65 C66 1.1(4) .
C64 C65 C66 C61 -1.7(4) .
C62 C61 C66 C65 -0.1(4) .
B4 C61 C66 C65 176.2(3) .
C91 B5 C71 C76 -128.3(3) .
C81 B5 C71 C76 42.2(4) .
C91 B5 C71 C72 47.0(5) .
C81 B5 C71 C72 -142.6(3) .
C76 C71 C72 C73 1.8(4) .
B5 C71 C72 C73 -173.4(3) .
C76 C71 C72 C62 -178.5(2) .
B5 C71 C72 C62 6.3(4) .
C63 C62 C72 C73 53.6(4) .
C61 C62 C72 C73 -126.0(3) .
C63 C62 C72 C71 -126.1(3) .
C61 C62 C72 C71 54.3(4) .
C71 C72 C73 C74 0.1(4) .
C62 C72 C73 C74 -179.6(2) .
C72 C73 C74 C75 -1.3(4) .
C73 C74 C75 C76 0.5(4) .
C74 C75 C76 C71 1.5(4) .
C72 C71 C76 C75 -2.7(4) .
B5 C71 C76 C75 173.0(3) .
C91 B5 C81 C86 -174.3(3) .
C71 B5 C81 C86 12.9(5) .
C91 B5 C81 C82 2.5(3) .
C71 B5 C81 C82 -170.3(3) .
C86 C81 C82 C83 -1.6(4) .
B5 C81 C82 C83 -179.0(3) .
C86 C81 C82 C92 176.6(3) .
B5 C81 C82 C92 -0.8(3) .
C81 C82 C83 C84 1.1(5) .
C92 C82 C83 C84 -176.8(3) .
C82 C83 C84 C85 0.3(5) .
C83 C84 C85 C86 -1.1(5) .
C82 C81 C86 C85 0.9(4) .
B5 C81 C86 C85 177.4(3) .
C84 C85 C86 C81 0.5(5) .
C71 B5 C91 C96 -7.8(6) .
C81 B5 C91 C96 -179.9(3) .
C71 B5 C91 C92 168.7(3) .
C81 B5 C91 C92 -3.3(3) .
C96 C91 C92 C93 0.3(5) .
B5 C91 C92 C93 -176.9(3) .
C96 C91 C92 C82 -179.7(3) .
B5 C91 C92 C82 3.1(3) .
C83 C82 C92 C93 -3.5(6) .
C81 C82 C92 C93 178.5(3) .
C83 C82 C92 C91 176.6(3) .
C81 C82 C92 C91 -1.5(3) .
C91 C92 C93 C94 -0.3(5) .
C82 C92 C93 C94 179.7(3) .
C92 C93 C94 C95 1.2(6) .
C93 C94 C95 C96 -2.0(6) .
C92 C91 C96 C95 -1.1(5) .
B5 C91 C96 C95 175.2(3) .
C94 C95 C96 C91 2.0(5) .
C101 C102 C103 C103 -179.5(7) 2_676
C111 C112 C113 C113 -176.2(8) 2_676
